data_2004908
loop_
_publ_author_name
'Fun, H.-K.'
'Sivakumar, K.'
'Niu, J.-Y.'
'Wang, J.-P.'
'You, X.-Z.'

_publ_section_title <i>cis</i>-Bis(2-methyl-8-quinolinolato-<i>N</i>,<i>O</i>)dioxomolybdenum(VI)
_journal_issue 5
_journal_name_full 'Acta Crystallographica Section C'
_journal_page_first 1150
_journal_page_last 1152
_journal_paper_doi 10.1107/S0108270195016933
_journal_volume 52
_journal_year 1996
_chemical_formula_iupac '[Mo (C10 H8 N1 O1)2 (O)2]'
_chemical_formula_sum 'C20 H16 Mo N2 O4'
_chemical_formula_weight 444.29
_chemical_name_systematic
;
Bis(2-methyl-8-quinolinolato) Molybdenum
;
_space_group_IT_number 14
_symmetry_cell_setting monoclinic
_symmetry_space_group_name_Hall '-P 2ybc'
_symmetry_space_group_name_H-M 'P 1 21/c 1'
_audit_creation_method SHELXL
_cell_angle_alpha 90
_cell_angle_beta 109.4590(10)
_cell_angle_gamma 90
_cell_formula_units_Z 4
_cell_length_a 13.3698(2)
_cell_length_b 8.58030(10)
_cell_length_c 16.55730(10)
_cell_measurement_reflns_used 6199
_cell_measurement_temperature 153(2)
_cell_measurement_theta_max 26.30
_cell_measurement_theta_min 1.62
_cell_volume 1790.91(4)
_computing_cell_refinement 'SAINT (Siemens, 1995)'
_computing_data_collection 'ASTRO (Siemens, 1995)'
_computing_data_reduction SAINT
_computing_molecular_graphics SHELXTL/PC
_computing_publication_material 'SHELXL93. Geometrical calculations: PARST (Nardelli, 1983)'
_computing_structure_refinement 'SHELXL93 (Sheldrick, 1993)'
_computing_structure_solution 'SHELXTL/PC (Sheldrick, 1990)'
_diffrn_ambient_temperature 293(2)
_diffrn_measurement_device 'Siemens SMART area-detector'
_diffrn_measurement_method \w
_diffrn_radiation_monochromator graphite
_diffrn_radiation_source 'fine-focus sealed tube'
_diffrn_radiation_type MoK\a
_diffrn_radiation_wavelength 0.71073
_diffrn_reflns_av_R_equivalents 0.0191
_diffrn_reflns_av_sigmaI/netI 0.0233
_diffrn_reflns_limit_h_max 14
_diffrn_reflns_limit_h_min -16
_diffrn_reflns_limit_k_max 4
_diffrn_reflns_limit_k_min -10
_diffrn_reflns_limit_l_max 19
_diffrn_reflns_limit_l_min -20
_diffrn_reflns_number 6199
_diffrn_reflns_theta_max 26.30
_diffrn_reflns_theta_min 1.62
_exptl_absorpt_coefficient_mu 0.761
_exptl_absorpt_correction_type none
_exptl_crystal_colour yellow
_exptl_crystal_density_diffrn 1.648
_exptl_crystal_density_method 'not measured'
_exptl_crystal_description prism
_exptl_crystal_F_000 896
_exptl_crystal_size_max 0.40
_exptl_crystal_size_mid 0.40
_exptl_crystal_size_min 0.30
_refine_diff_density_max 0.31
_refine_diff_density_min -0.33
_refine_ls_extinction_coef 0.0036(3)
_refine_ls_extinction_method SHELXL93
_refine_ls_goodness_of_fit_all 1.143
_refine_ls_goodness_of_fit_obs 1.144
_refine_ls_hydrogen_treatment refall
_refine_ls_matrix_type full
_refine_ls_number_parameters 309
_refine_ls_number_reflns 3301
_refine_ls_number_restraints 0
_refine_ls_restrained_S_all 1.143
_refine_ls_restrained_S_obs 1.144
_refine_ls_R_factor_all 0.0238
_refine_ls_R_factor_obs 0.0229
_refine_ls_shift/esd_max 0.000
_refine_ls_shift/esd_mean 0.000
_refine_ls_structure_factor_coef Fsqd
_refine_ls_weighting_scheme
;
calc w = 1/[\s^2^(F~o~^2^) + (0.0066P)^2^ + 2.1247P]
where P = (F~o~^2^ + 2F~c~^2^)/3
;
_refine_ls_wR_factor_all 0.0556
_refine_ls_wR_factor_obs 0.0552
_reflns_number_observed 3246
_reflns_number_total 3301
_reflns_observed_criterion I>2sigma(I)
_cod_data_source_file mu1231.cif
_cod_data_source_block niu31m
_cod_original_sg_symbol_H-M 'P 21/c'
_cod_database_code 2004908

loop_
_symmetry_equiv_pos_as_xyz
'x, y, z'
'-x, y+1/2, -z+1/2'
'-x, -y, -z'
'x, -y-1/2, z-1/2'

loop_
_atom_site_aniso_label
_atom_site_aniso_U_11
_atom_site_aniso_U_22
_atom_site_aniso_U_33
_atom_site_aniso_U_12
_atom_site_aniso_U_13
_atom_site_aniso_U_23
Mo 0.01752(11) 0.01990(11) 0.01654(11) -0.00030(7) 0.00316(7) 0.00146(6)
N1 0.0160(8) 0.0222(9) 0.0173(8) 0.0002(7) 0.0054(6) 0.0005(7)
N2 0.0203(9) 0.0212(9) 0.0182(8) 0.0037(7) 0.0046(7) -0.0003(7)
O1 0.0211(7) 0.0222(7) 0.0230(7) -0.0015(6) 0.0010(6) -0.0009(6)
O2 0.0201(7) 0.0305(8) 0.0165(7) -0.0019(6) 0.0043(6) -0.0025(6)
O3 0.0294(8) 0.0235(8) 0.0268(8) 0.0013(7) 0.0020(6) 0.0029(6)
O4 0.0265(8) 0.0319(8) 0.0256(8) -0.0002(7) 0.0104(6) 0.0022(7)
C1 0.0169(10) 0.0282(11) 0.0192(10) 0.0030(9) 0.0048(8) -0.0017(8)
C2 0.0218(11) 0.0336(13) 0.0241(11) 0.0012(10) 0.0040(9) -0.0065(9)
C3 0.0223(11) 0.0488(15) 0.0184(11) 0.0048(11) -0.0004(9) -0.0047(10)
C4 0.0244(11) 0.0426(14) 0.0209(11) 0.0074(10) 0.0052(9) 0.0059(10)
C5 0.0192(10) 0.0327(12) 0.0200(10) 0.0045(9) 0.0093(8) 0.0054(9)
C6 0.0246(11) 0.0276(11) 0.0284(11) 0.0058(9) 0.0130(9) 0.0085(9)
C7 0.0255(11) 0.0200(11) 0.0309(12) 0.0002(9) 0.0146(9) 0.0021(9)
C8 0.0176(10) 0.0240(10) 0.0218(10) -0.0007(8) 0.0097(8) 0.0006(8)
C9 0.0158(10) 0.0280(11) 0.0178(10) 0.0025(8) 0.0070(8) 0.0006(8)
C10 0.0261(12) 0.0231(11) 0.0260(11) -0.0021(9) 0.0068(9) -0.0037(9)
C11 0.0184(10) 0.0254(11) 0.0220(10) 0.0023(9) 0.0058(8) -0.0003(8)
C12 0.0212(11) 0.0341(12) 0.0266(11) -0.0009(10) 0.0039(9) -0.0067(10)
C13 0.0204(11) 0.0363(13) 0.0410(14) -0.0041(10) 0.0062(10) -0.0089(11)
C14 0.0225(12) 0.0359(13) 0.0453(14) -0.0027(10) 0.0176(11) -0.0036(11)
C15 0.0230(11) 0.0265(11) 0.0304(12) 0.0034(9) 0.0115(9) -0.0002(9)
C16 0.0351(14) 0.0367(13) 0.0350(13) 0.0013(11) 0.0216(11) -0.0017(11)
C17 0.0388(14) 0.0385(13) 0.0230(11) 0.0056(11) 0.0143(10) -0.0048(10)
C18 0.0263(11) 0.0258(11) 0.0197(10) 0.0061(9) 0.0049(8) -0.0010(8)
C19 0.0194(10) 0.0211(10) 0.0215(10) 0.0029(8) 0.0050(8) -0.0005(8)
C20 0.0315(13) 0.045(2) 0.0265(12) 0.0005(12) 0.0061(11) -0.0158(11)

loop_
_atom_site_label
_atom_site_occupancy
_atom_site_fract_x
_atom_site_fract_y
_atom_site_fract_z
_atom_site_U_iso_or_equiv
_atom_site_thermal_displace_type
_atom_site_calc_flag
_atom_site_type_symbol
Mo 1 .746823(13) .15256(2) .106914(10) .01862(8) Uani d Mo
N1 1 .68030(13) .3970(2) .03812(10) .0185(3) Uani d N
N2 1 .85932(14) .1726(2) .01384(11) .0204(4) Uani d N
O1 1 .62936(11) .0997(2) .00005(9) .0237(3) Uani d O
O2 1 .87571(11) .2691(2) .17166(9) .0228(3) Uani d O
O3 1 .78954(13) -.0384(2) .12405(10) .0284(4) Uani d O
O4 1 .68206(12) .1876(2) .17916(10) .0276(3) Uani d O
C1 1 .5771(2) .2072(3) -.05969(13) .0217(4) Uani d C
C2 1 .4984(2) .1664(3) -0.13632(14) .0274(5) Uani d C
C3 1 .4472(2) .2864(3) -0.19557(14) .0316(5) Uani d C
C4 1 .4707(2) .4421(3) -0.17812(14) .0299(5) Uani d C
C5 1 .5494(2) .4872(3) -.09871(13) .0233(4) Uani d C
C6 1 .5746(2) .6437(3) -.07057(15) .0258(5) Uani d C
C7 1 .6469(2) .6727(3) .00931(15) .0242(4) Uani d C
C8 1 .6996(2) .5466(2) .06402(13) .0203(4) Uani d C
C9 1 .6038(2) .3676(2) -.04086(13) .0202(4) Uani d C
C10 1 .7764(2) .5817(3) .15304(14) .0255(5) Uani d C
C11 1 .9569(2) .3074(3) .14243(13) .0222(4) Uani d C
C12 1 1.0443(2) .3932(3) .19175(15) .0283(5) Uani d C
C13 1 1.1273(2) .4286(3) .1587(2) .0336(5) Uani d C
C14 1 1.1232(2) .3780(3) .0786(2) .0330(5) Uani d C
C15 1 1.0344(2) .2887(3) .02683(14) .0260(5) Uani d C
C16 1 1.0244(2) .2245(3) -.0552(2) .0331(5) Uani d C
C17 1 .9361(2) .1383(3) -.09833(15) .0325(5) Uani d C
C18 1 .8534(2) .1125(3) -.06299(13) .0246(5) Uani d C
C19 1 .9498(2) .2563(2) .05844(13) .0211(4) Uani d C
C20 1 .7595(2) .0141(3) -0.1129(2) .0351(6) Uani d C
H2 1 .4810(19) .061(3) -0.1465(15) .024(6) Uiso d H
H3 1 .396(2) .253(3) -0.2478(17) .035(7) Uiso d H
H4 1 .436(2) .527(3) -0.2179(16) .032(7) Uiso d H
H6 1 .538(2) .723(3) -0.1053(16) .029(7) Uiso d H
H7 1 .6625(18) .774(3) .0273(15) .021(6) Uiso d H
H10A 1 .7684(19) .508(3) .1929(15) .024(6) Uiso d H
H10B 1 .848(2) .575(3) .1530(17) .036(7) Uiso d H
H10C 1 .764(2) .687(3) .1707(16) .032(7) Uiso d H
H12 1 1.047(2) .430(3) .2482(18) .042(8) Uiso d H
H13 1 1.185(2) .490(3) .1930(16) .030(7) Uiso d H
H14 1 1.181(2) .402(4) .0572(18) .047(8) Uiso d H
H16 1 1.078(2) .236(4) -.0735(18) .043(8) Uiso d H
H17 1 .927(2) .095(3) -0.1530(18) .038(7) Uiso d H
H20A 1 .780(2) -.061(3) -0.1481(17) .036(7) Uiso d H
H20B 1 .700(3) .074(4) -0.148(2) .050(9) Uiso d H
H20C 1 .727(3) -.043(4) -.075(2) .051(9) Uiso d H

loop_
_atom_type_symbol
_atom_type_description
_atom_type_scat_dispersion_real
_atom_type_scat_dispersion_imag
_atom_type_scat_source
C C 0.0033 0.0016 'International Tables Vol C Tables 4.2.6.8 and 6.1.1.4'
H H 0.0000 0.0000 'International Tables Vol C Tables 4.2.6.8 and 6.1.1.4'
N N 0.0061 0.0033 'International Tables Vol C Tables 4.2.6.8 and 6.1.1.4'
O O 0.0106 0.0060 'International Tables Vol C Tables 4.2.6.8 and 6.1.1.4'
Mo Mo -1.6832 0.6857 'International Tables Vol C Tables 4.2.6.8 and 6.1.1.4'

loop_
_geom_angle_atom_site_label_1
_geom_angle_atom_site_label_2
_geom_angle_atom_site_label_3
_geom_angle
_geom_angle_publ_flag
O4 Mo O3 105.49(8) yes
O4 Mo O2 94.84(7) yes
O3 Mo O2 102.15(7) yes
O4 Mo O1 103.14(7) yes
O3 Mo O1 92.86(7) yes
O2 Mo O1 152.61(6) yes
O4 Mo N1 89.11(7) yes
O3 Mo N1 162.29(7) yes
O2 Mo N1 86.20(6) yes
O1 Mo N1 73.74(6) yes
O4 Mo N2 164.77(7) yes
O3 Mo N2 86.12(7) yes
O2 Mo N2 72.73(6) yes
O1 Mo N2 85.75(6) yes
N1 Mo N2 81.46(6) yes
C8 N1 C9 118.3(2) ?
C8 N1 Mo 132.48(13) ?
C9 N1 Mo 109.09(13) ?
C18 N2 C19 117.7(2) ?
C18 N2 Mo 134.29(15) ?
C19 N2 Mo 107.76(12) ?
C1 O1 Mo 123.66(13) ?
C11 O2 Mo 125.62(12) ?
O1 C1 C2 122.6(2) ?
O1 C1 C9 117.5(2) ?
C2 C1 C9 119.8(2) ?
C1 C2 C3 119.1(2) ?
C4 C3 C2 122.0(2) ?
C3 C4 C5 119.9(2) ?
C6 C5 C9 116.5(2) ?
C6 C5 C4 125.1(2) ?
C9 C5 C4 118.3(2) ?
C7 C6 C5 119.9(2) ?
C6 C7 C8 120.6(2) ?
N1 C8 C7 121.0(2) ?
N1 C8 C10 119.5(2) ?
C7 C8 C10 119.5(2) ?
N1 C9 C5 123.5(2) ?
N1 C9 C1 115.6(2) ?
C5 C9 C1 120.8(2) ?
O2 C11 C12 122.0(2) ?
O2 C11 C19 117.8(2) ?
C12 C11 C19 120.2(2) ?
C11 C12 C13 119.8(2) ?
C14 C13 C12 121.0(2) ?
C13 C14 C15 120.2(2) ?
C19 C15 C16 116.1(2) ?
C19 C15 C14 119.1(2) ?
C16 C15 C14 124.8(2) ?
C17 C16 C15 119.5(2) ?
C16 C17 C18 121.2(2) ?
N2 C18 C17 121.0(2) ?
N2 C18 C20 120.4(2) ?
C17 C18 C20 118.6(2) ?
N2 C19 C15 124.3(2) ?
N2 C19 C11 116.0(2) ?
C15 C19 C11 119.6(2) ?

loop_
_geom_bond_atom_site_label_1
_geom_bond_atom_site_label_2
_geom_bond_distance
_geom_bond_publ_flag
Mo O4 1.721(2) yes
Mo O3 1.727(2) yes
Mo O2 1.9717(14) yes
Mo O1 1.9878(14) yes
Mo N1 2.411(2) yes
Mo N2 2.492(2) yes
N1 C8 1.350(3) ?
N1 C9 1.389(3) ?
N2 C18 1.350(3) ?
N2 C19 1.389(3) ?
O1 C1 1.362(3) ?
O2 C11 1.368(3) ?
C1 C2 1.396(3) ?
C1 C9 1.430(3) ?
C2 C3 1.429(3) ?
C3 C4 1.381(4) ?
C4 C5 1.437(3) ?
C5 C6 1.424(3) ?
C5 C9 1.427(3) ?
C6 C7 1.376(3) ?
C7 C8 1.436(3) ?
C8 C10 1.520(3) ?
C11 C12 1.392(3) ?
C11 C19 1.431(3) ?
C12 C13 1.424(4) ?
C13 C14 1.378(4) ?
C14 C15 1.433(3) ?
C15 C19 1.422(3) ?
C15 C16 1.430(3) ?
C16 C17 1.374(4) ?
C17 C18 1.430(3) ?
C18 C20 1.510(3) ?
